data_4349194
loop_
_publ_author_name
'Loera Fernandez, Ismael I.'
'Donaldson, Samantha L.'
'Schipper, Desmond E.'
'Andleeb, Sohaila'
'Whitmire, Kenton H.'

_publ_section_title
;
 Anionic Bismuth-Oxido Carboxylate Clusters with Transition Metal
 Countercations.
;
_journal_issue 21
_journal_name_full 'Inorganic chemistry'
_journal_page_first 11560
_journal_page_last 11569
_journal_paper_doi 10.1021/acs.inorgchem.6b02092
_journal_volume 55
_journal_year 2016
_chemical_formula_sum 'C32 H18 Bi4 Co F30 N6 O22'
_chemical_formula_weight 2303.37
_space_group_crystal_system monoclinic
_space_group_IT_number 14
_space_group_name_Hall '-P 2ybc'
_space_group_name_H-M_alt 'P 1 21/c 1'
_atom_sites_solution_hydrogens geom
_audit_creation_method SHELXL-2013
_cell_angle_alpha 90
_cell_angle_beta 99.324(2)
_cell_angle_gamma 90
_cell_formula_units_Z 4
_cell_length_a 11.538(2)
_cell_length_b 24.701(4)
_cell_length_c 21.852(4)
_cell_measurement_reflns_used 17248
_cell_measurement_temperature 173
_cell_measurement_theta_max 31.9
_cell_measurement_theta_min 1.9
_cell_volume 6145.5(18)
_computing_structure_refinement 'SHELXL-2013 (Sheldrick, 2013)'
_diffrn_ambient_temperature 173
_diffrn_detector CCD
_diffrn_detector_area_resol_mean 13.6612
_diffrn_measured_fraction_theta_full 0.993
_diffrn_measured_fraction_theta_max 0.936
_diffrn_measurement_device
;
SCXMini: Fixed Chi 2 circle
;
_diffrn_measurement_device_type
;
Rigaku Mercury2 (2x2 bin mode)
;
_diffrn_measurement_method 'profile data from \w-scans'
_diffrn_measurement_specimen_support Fiber
_diffrn_radiation_monochromator 'Graphite Monochromator'
_diffrn_radiation_type MoK\a
_diffrn_radiation_wavelength 0.71073
_diffrn_reflns_av_R_equivalents 0.0736
_diffrn_reflns_av_unetI/netI 0.0874
_diffrn_reflns_Laue_measured_fraction_full 0.993
_diffrn_reflns_Laue_measured_fraction_max 0.936
_diffrn_reflns_limit_h_max 16
_diffrn_reflns_limit_h_min -15
_diffrn_reflns_limit_k_max 36
_diffrn_reflns_limit_k_min -36
_diffrn_reflns_limit_l_max 30
_diffrn_reflns_limit_l_min -30
_diffrn_reflns_number 79090
_diffrn_reflns_point_group_measured_fraction_full 0.993
_diffrn_reflns_point_group_measured_fraction_max 0.936
_diffrn_reflns_theta_full 25.242
_diffrn_reflns_theta_max 32.023
_diffrn_reflns_theta_min 1.889
_diffrn_source 'Sealed Tube'
_exptl_absorpt_coefficient_mu 11.843
_exptl_absorpt_correction_T_max 1.000
_exptl_absorpt_correction_T_min 0.173
_exptl_absorpt_correction_type multi-scan
_exptl_absorpt_process_details 'SADABS (Sheldrick, 1996)'
_exptl_crystal_colour Pink-orange
_exptl_crystal_density_diffrn 2.489
_exptl_crystal_description 'Rectangular Prisms'
_exptl_crystal_F_000 4228
_exptl_crystal_size_max 0.400
_exptl_crystal_size_mid 0.200
_exptl_crystal_size_min 0.150
_refine_diff_density_max 2.871
_refine_diff_density_min -3.705
_refine_diff_density_rms 0.269
_refine_ls_extinction_coef 0.00041(3)
_refine_ls_extinction_expression Fc^*^=kFc[1+0.001xFc^2^\l^3^/sin(2\q)]^-1/4^
_refine_ls_extinction_method SHELXL
_refine_ls_goodness_of_fit_ref 1.135
_refine_ls_hydrogen_treatment constr
_refine_ls_matrix_type full
_refine_ls_number_parameters 985
_refine_ls_number_reflns 20026
_refine_ls_number_restraints 72
_refine_ls_restrained_S_all 1.133
_refine_ls_R_factor_all 0.1006
_refine_ls_R_factor_gt 0.0508
_refine_ls_shift/su_max 0.040
_refine_ls_shift/su_mean 0.002
_refine_ls_structure_factor_coef Fsqd
_refine_ls_weighting_details
;
 w=1/[\s^2^(Fo^2^)+(0.0349P)^2^+14.4331P]
 where P=(Fo^2^+2Fc^2^)/3
;
_refine_ls_weighting_scheme calc
_refine_ls_wR_factor_gt 0.1041
_refine_ls_wR_factor_ref 0.1424
_reflns_Friedel_coverage 0.000
_reflns_number_gt 12716
_reflns_number_total 20026
_reflns_threshold_expression 'I > 2\s(I)'
_cod_data_source_file ic6b02092_si_002.cif
_cod_data_source_block CoMeCN_BI4
_cod_depositor_comments
;
The following automatic conversions were performed:

data item '_exptl_absorpt_correction_type' value 'Multi-scan' was
changed to 'multi-scan' in accordance with the
/home/saulius/struct/COD-crude-data/automatic-downloads/DataCite-retrospective/ACS/depositions/lib/dictionaries/cif_core.dic
dictionary named 'cif_core.dic' version 2.4.2 last updated on
2011-04-26.

Automatic conversion script
Id: cif_fix_values 6909 2019-04-08 15:41:33Z antanas 
;
_cod_original_cell_volume 6145.8(19)
_cod_original_sg_symbol_H-M 'P 21/c'
_cod_database_code 4349194
_shelx_space_group_comment
;
The symmetry employed for this shelxl refinement is uniquely defined
by the following loop, which should always be used as a source of
symmetry information in preference to the above space-group names.
They are only intended as comments.
;
_shelx_estimated_absorpt_t_min 0.088
_shelx_estimated_absorpt_t_max 0.270
_shelxl_version_number 2013-2

loop_
_space_group_symop_operation_xyz
'x, y, z'
'-x, y+1/2, -z+1/2'
'-x, -y, -z'
'x, -y-1/2, z-1/2'

loop_
_atom_site_label
_atom_site_type_symbol
_atom_site_fract_x
_atom_site_fract_y
_atom_site_fract_z
_atom_site_U_iso_or_equiv
_atom_site_adp_type
_atom_site_occupancy
_atom_site_site_symmetry_order
_atom_site_calc_flag
_atom_site_refinement_flags_posn
_atom_site_refinement_flags_adp
_atom_site_refinement_flags_occupancy
_atom_site_disorder_assembly
_atom_site_disorder_group
Bi1 Bi 0.18536(3) 0.26255(2) 0.77007(2) 0.02845(8) Uani 1 1 d . . . . .
Bi2 Bi -0.10987(3) 0.24399(2) 0.70958(2) 0.03013(8) Uani 1 1 d . . . . .
Bi3 Bi 0.09754(3) 0.26563(2) 0.59221(2) 0.03635(9) Uani 1 1 d . . . . .
Bi4 Bi -0.01873(3) 0.27745(2) 0.88485(2) 0.03352(9) Uani 1 1 d . . . . .
Co1 Co 0.5000 0.5000 0.5000 0.0481(5) Uani 1 2 d S . P . .
Co2 Co 0.5000 0.5000 1.0000 0.0511(5) Uani 1 2 d S . P . .
O12 O 0.1682(8) 0.1960(3) 0.9824(3) 0.064(2) Uani 1 1 d . . . . .
C12 C 0.3272(9) 0.1800(4) 0.9316(6) 0.055(3) Uani 1 1 d . . . . .
C21 C -0.2877(8) 0.2993(4) 0.8021(4) 0.043(2) Uani 1 1 d . . . . .
C22 C -0.4110(10) 0.3165(6) 0.8081(6) 0.064(3) Uani 1 1 d . . . . .
C31 C -0.1578(9) 0.1665(4) 0.8359(4) 0.046(2) Uani 1 1 d . . . . .
C32 C -0.2029(19) 0.1153(8) 0.8584(8) 0.119(8) Uani 1 1 d . . . . .
C41 C 0.0755(9) 0.3786(4) 0.8506(4) 0.044(2) Uani 1 1 d . . . . .
C42 C 0.1188(12) 0.4350(4) 0.8367(6) 0.061(3) Uani 1 1 d . . . . .
C51 C 0.0809(8) 0.1407(3) 0.7515(4) 0.043(2) Uani 1 1 d D . . . .
C52 C 0.1053(8) 0.0794(5) 0.7597(5) 0.104(7) Uani 1 1 d D . . . .
C61 C 0.3485(7) 0.2158(4) 0.6625(4) 0.047(2) Uani 1 1 d D . . . .
C62 C 0.4585(9) 0.1827(4) 0.6584(3) 0.064(3) Uani 1 1 d D . . . .
C71 C 0.2538(7) 0.3619(3) 0.6815(4) 0.042(2) Uani 1 1 d D . . . .
C72 C 0.3070(7) 0.4184(4) 0.6795(4) 0.058(3) Uani 1 1 d D . . . .
C81 C -0.0722(8) 0.3640(4) 0.6424(5) 0.042(2) Uani 1 1 d . . . . .
C82 C -0.1088(12) 0.4235(5) 0.6405(8) 0.074(4) Uani 1 1 d . . . . .
C91 C -0.1612(9) 0.2348(4) 0.5311(4) 0.042(2) Uani 1 1 d . . . . .
C92 C -0.2680(14) 0.2058(10) 0.5210(10) 0.123(8) Uani 1 1 d . . . . .
C101 C 0.0806(8) 0.1509(3) 0.5396(4) 0.043(2) Uani 1 1 d D . . . .
C102 C 0.0588(10) 0.0890(5) 0.5363(4) 0.082(4) Uani 1 1 d D . . . .
C111 C 0.5222(12) 0.5506(7) 0.6366(7) 0.086(5) Uani 1 1 d . . . . .
C112 C 0.5455(16) 0.5757(11) 0.6981(9) 0.166(11) Uani 1 1 d . . . . .
H11C H 0.5248 0.5509 0.7283 0.199 Uiso 1 1 calc R U . . .
H11A H 0.4996 0.6081 0.6980 0.199 Uiso 1 1 calc R U . . .
H11B H 0.6274 0.5845 0.7081 0.199 Uiso 1 1 calc R U . . .
C121 C 0.5603(11) 0.3870(5) 0.5698(6) 0.061(3) Uani 1 1 d . . . . .
C122 C 0.5766(14) 0.3381(5) 0.6058(7) 0.091(5) Uani 1 1 d . . . . .
H12C H 0.5017 0.3214 0.6067 0.109 Uiso 1 1 calc R U . . .
H12A H 0.6131 0.3466 0.6474 0.109 Uiso 1 1 calc R U . . .
H12B H 0.6258 0.3137 0.5875 0.109 Uiso 1 1 calc R U . . .
C131 C 0.2304(10) 0.4615(4) 0.4987(5) 0.053(3) Uani 1 1 d . . . . .
C132 C 0.1182(11) 0.4379(5) 0.4986(7) 0.076(4) Uani 1 1 d . . . . .
H13C H 0.1211 0.4002 0.4884 0.092 Uiso 1 1 calc R U . . .
H13A H 0.0613 0.4558 0.4685 0.092 Uiso 1 1 calc R U . . .
H13B H 0.0964 0.4418 0.5390 0.092 Uiso 1 1 calc R U . . .
C211 C 0.3868(9) 0.5342(4) 0.9268(5) 0.052(3) Uani 1 1 d . . . . .
C212 C 0.2457(12) 0.5797(7) 0.8352(8) 0.121(7) Uani 1 1 d . . . . .
H21C H 0.2877 0.5866 0.8015 0.146 Uiso 1 1 calc R U . . .
H21A H 0.2162 0.6132 0.8488 0.146 Uiso 1 1 calc R U . . .
H21B H 0.1813 0.5557 0.8215 0.146 Uiso 1 1 calc R U . . .
C221 C 0.6904(12) 0.4699(5) 0.9114(8) 0.082(4) Uani 1 1 d . . . . .
C222 C 0.7742(16) 0.4558(7) 0.8723(10) 0.137(8) Uani 1 1 d . . . . .
H22C H 0.8246 0.4276 0.8917 0.164 Uiso 1 1 calc R U . . .
H22A H 0.8205 0.4870 0.8661 0.164 Uiso 1 1 calc R U . . .
H22B H 0.7336 0.4433 0.8330 0.164 Uiso 1 1 calc R U . . .
C231 C 0.4029(8) 0.3790(4) 0.9720(5) 0.050(2) Uani 1 1 d . . . . .
C232 C 0.3717(8) 0.3225(4) 0.9623(5) 0.048(2) Uani 1 1 d . . . . .
H23C H 0.4414 0.3016 0.9609 0.058 Uiso 1 1 calc R U . . .
H23A H 0.3189 0.3185 0.9238 0.058 Uiso 1 1 calc R U . . .
H23B H 0.3343 0.3099 0.9958 0.058 Uiso 1 1 calc R U . . .
O1 O 0.0720(5) 0.2537(2) 0.6845(2) 0.0304(12) Uani 1 1 d . . . . .
O2 O 0.0041(5) 0.2664(2) 0.7897(2) 0.0289(12) Uani 1 1 d . . . . .
O11 O 0.1663(5) 0.2318(2) 0.8889(3) 0.0380(14) Uani 1 1 d . . . . .
O21 O -0.2198(5) 0.2919(3) 0.8526(3) 0.0512(18) Uani 1 1 d . . . . .
O22 O -0.2677(5) 0.2921(3) 0.7489(3) 0.0421(15) Uani 1 1 d . . . . .
O31 O -0.0777(7) 0.1878(3) 0.8759(3) 0.0530(18) Uani 1 1 d . . . . .
O32 O -0.2035(6) 0.1832(3) 0.7856(3) 0.0478(16) Uani 1 1 d . . . . .
O41 O -0.0304(7) 0.3741(3) 0.8534(3) 0.0532(18) Uani 1 1 d . . . . .
O42 O 0.1486(5) 0.3408(2) 0.8579(3) 0.0391(14) Uani 1 1 d . . . . .
O51 O 0.1713(5) 0.1687(2) 0.7707(3) 0.0409(15) Uani 1 1 d . . . . .
O52 O -0.0180(6) 0.1537(2) 0.7279(3) 0.0419(15) Uani 1 1 d . . . . .
O61 O 0.3378(6) 0.2310(3) 0.7144(3) 0.0548(19) Uani 1 1 d . . . . .
O62 O 0.2817(7) 0.2213(3) 0.6114(3) 0.059(2) Uani 1 1 d . . . . .
O71 O 0.2451(6) 0.3354(3) 0.6333(3) 0.0548(19) Uani 1 1 d . . . . .
O72 O 0.2162(6) 0.3507(3) 0.7306(3) 0.0477(17) Uani 1 1 d . . . . .
O81 O -0.1158(6) 0.3365(3) 0.6793(3) 0.0463(16) Uani 1 1 d . . . . .
O82 O -0.0014(7) 0.3521(3) 0.6073(3) 0.0569(19) Uani 1 1 d . . . . .
O91 O -0.1179(7) 0.2476(3) 0.5855(3) 0.0563(19) Uani 1 1 d . . . . .
O92 O -0.1061(7) 0.2440(4) 0.4880(3) 0.078(3) Uani 1 1 d . . . . .
O101 O 0.0635(8) 0.1722(3) 0.5888(3) 0.063(2) Uani 1 1 d . . . . .
O102 O 0.1028(6) 0.1732(3) 0.4932(3) 0.0535(18) Uani 1 1 d . . . . .
N101 N 0.5105(8) 0.5334(4) 0.5895(5) 0.057(2) Uani 1 1 d . . . . .
N102 N 0.5468(8) 0.4241(4) 0.5417(4) 0.056(2) Uani 1 1 d . . . . .
N103 N 0.3225(9) 0.4801(4) 0.4998(4) 0.061(2) Uani 1 1 d . . . . .
N201 N 0.6226(9) 0.4824(4) 0.9412(5) 0.069(3) Uani 1 1 d . . . . .
N202 N 0.3282(12) 0.5538(5) 0.8887(7) 0.102(4) Uani 1 1 d . . . . .
N203 N 0.4296(8) 0.4227(3) 0.9812(4) 0.057(2) Uani 1 1 d . . . . .
F11 F 0.3147(7) 0.1277(3) 0.9197(5) 0.101(3) Uani 1 1 d . . . . .
F12 F 0.3754(6) 0.1997(3) 0.8841(4) 0.086(2) Uani 1 1 d . . . . .
F13 F 0.4040(7) 0.1878(4) 0.9812(4) 0.122(4) Uani 1 1 d . . . . .
F21 F -0.4149(7) 0.3532(4) 0.8484(5) 0.119(4) Uani 1 1 d . . . . .
F22 F -0.4685(7) 0.2730(4) 0.8302(5) 0.112(3) Uani 1 1 d . . . . .
F23 F -0.4784(6) 0.3267(4) 0.7575(4) 0.108(3) Uani 1 1 d . . . . .
F31 F -0.272(2) 0.1224(8) 0.8971(8) 0.299(15) Uani 1 1 d . . . . .
F32 F -0.1288(16) 0.0852(6) 0.8896(11) 0.273(13) Uani 1 1 d . . . . .
F33 F -0.2605(9) 0.0843(3) 0.8166(5) 0.124(4) Uani 1 1 d . . . . .
F41 F 0.0740(11) 0.4725(3) 0.8693(5) 0.132(4) Uani 1 1 d . . . . .
F42 F 0.0888(9) 0.4479(3) 0.7786(4) 0.105(3) Uani 1 1 d . . . . .
F43 F 0.2340(9) 0.4391(3) 0.8483(4) 0.103(3) Uani 1 1 d . . . . .
F51A F 0.0078(14) 0.0533(6) 0.7553(15) 0.38(5) Uani 0.5 1 d D . P A 1
F52A F 0.1650(19) 0.0688(6) 0.8128(7) 0.114(13) Uani 0.5 1 d D . P A 1
F53A F 0.160(3) 0.0615(7) 0.7178(8) 0.26(4) Uani 0.5 1 d D . P A 1
F51B F 0.0176(13) 0.0517(4) 0.7344(13) 0.189(19) Uani 0.5 1 d D . P A 2
F52B F 0.128(3) 0.0670(6) 0.8175(7) 0.18(2) Uani 0.5 1 d D . P A 2
F53B F 0.1945(17) 0.0658(6) 0.7350(14) 0.23(3) Uani 0.5 1 d D . P A 2
F61A F 0.4344(18) 0.1359(7) 0.6356(15) 0.20(2) Uani 0.5 1 d D . P B 3
F62A F 0.5241(16) 0.1751(10) 0.7100(6) 0.089(8) Uani 0.5 1 d D . P B 3
F63A F 0.5229(18) 0.2054(11) 0.6235(15) 0.179(18) Uani 0.5 1 d D . P B 3
F61B F 0.4684(15) 0.1680(10) 0.6040(5) 0.092(9) Uani 0.5 1 d D . P B 4
F62B F 0.463(2) 0.1394(8) 0.6905(13) 0.22(2) Uani 0.5 1 d D . P B 4
F63B F 0.5532(8) 0.2085(9) 0.6788(14) 0.128(12) Uani 0.5 1 d D . P B 4
F71A F 0.2279(15) 0.4552(4) 0.673(2) 0.18(2) Uani 0.5 1 d D . P C 5
F72A F 0.377(3) 0.4305(10) 0.7292(9) 0.168(19) Uani 0.5 1 d D . P C 5
F73A F 0.365(3) 0.4243(9) 0.6354(14) 0.21(2) Uani 0.5 1 d D . P C 5
F71B F 0.2371(13) 0.4515(5) 0.6482(11) 0.099(10) Uani 0.5 1 d D . P C 6
F72B F 0.3371(19) 0.4397(6) 0.7329(5) 0.080(9) Uani 0.5 1 d D . P C 6
F73B F 0.4005(14) 0.4181(6) 0.6547(10) 0.084(7) Uani 0.5 1 d D . P C 6
F81 F -0.1731(12) 0.4317(5) 0.5839(7) 0.190(7) Uani 1 1 d . . . . .
F82 F -0.1800(13) 0.4360(3) 0.6743(7) 0.194(7) Uani 1 1 d . . . . .
F83 F -0.0276(8) 0.4566(3) 0.6395(6) 0.124(4) Uani 1 1 d . . . . .
F91 F -0.3030(14) 0.1921(9) 0.5728(7) 0.262(11) Uani 1 1 d . . . . .
F92 F -0.3518(10) 0.2368(7) 0.4892(10) 0.227(10) Uani 1 1 d . . . . .
F93 F -0.2696(11) 0.1625(5) 0.4887(6) 0.153(5) Uani 1 1 d . . . . .
F1AA F -0.0515(13) 0.0789(7) 0.5265(19) 0.181(19) Uani 0.5 1 d D . P D 7
F1AB F 0.105(2) 0.0675(5) 0.4932(9) 0.092(7) Uani 0.5 1 d D . P D 7
F1AC F 0.102(3) 0.0661(5) 0.5872(6) 0.18(2) Uani 0.5 1 d D . P D 7
F1BA F -0.012(4) 0.0766(8) 0.4870(14) 0.21(3) Uani 0.5 1 d D . P D 8
F1BB F 0.1545(18) 0.0633(6) 0.535(2) 0.26(3) Uani 0.5 1 d D . P D 8
F1BC F 0.014(4) 0.0717(6) 0.5816(13) 0.141(13) Uani 0.5 1 d D . P D 8
C11 C 0.2087(8) 0.2048(4) 0.9358(4) 0.038(2) Uani 1 1 d . . . . .

loop_
_atom_site_aniso_label
_atom_site_aniso_U_11
_atom_site_aniso_U_22
_atom_site_aniso_U_33
_atom_site_aniso_U_23
_atom_site_aniso_U_13
_atom_site_aniso_U_12
Bi1 0.02951(16) 0.03121(16) 0.02404(15) -0.00197(11) 0.00256(11) -0.00176(11)
Bi2 0.03078(16) 0.03484(17) 0.02334(15) -0.00049(11) 0.00007(11) -0.00166(12)
Bi3 0.0454(2) 0.04215(19) 0.02258(15) 0.00083(12) 0.00878(13) -0.00061(14)
Bi4 0.03295(17) 0.04522(19) 0.02207(15) -0.00193(12) 0.00344(12) 0.00371(13)
Co1 0.0461(11) 0.0458(11) 0.0527(11) 0.0118(9) 0.0095(9) -0.0042(9)
Co2 0.0422(10) 0.0357(10) 0.0698(14) 0.0010(9) -0.0080(10) 0.0015(8)
O12 0.105(7) 0.058(5) 0.032(4) 0.003(3) 0.022(4) 0.018(4)
C12 0.044(6) 0.044(6) 0.074(8) 0.019(5) -0.001(6) 0.011(5)
C21 0.036(5) 0.058(6) 0.037(5) -0.006(4) 0.011(4) 0.009(4)
C22 0.044(6) 0.095(10) 0.052(7) -0.019(7) -0.001(5) 0.004(6)
C31 0.047(6) 0.052(6) 0.037(5) 0.010(4) 0.003(4) -0.013(5)
C32 0.146(16) 0.117(14) 0.075(10) 0.047(10) -0.039(11) -0.094(13)
C41 0.055(6) 0.041(5) 0.034(5) -0.003(4) 0.004(4) 0.005(5)
C42 0.080(9) 0.037(6) 0.063(8) 0.003(5) 0.002(7) -0.003(6)
C51 0.047(6) 0.027(4) 0.050(6) -0.004(4) -0.010(4) -0.007(4)
C52 0.083(11) 0.039(7) 0.161(18) -0.005(9) -0.065(11) -0.002(7)
C61 0.046(6) 0.065(7) 0.032(5) -0.006(4) 0.014(4) -0.002(5)
C62 0.054(7) 0.091(10) 0.048(7) -0.004(6) 0.010(6) 0.005(7)
C71 0.045(5) 0.033(5) 0.046(5) 0.007(4) 0.008(4) -0.005(4)
C72 0.064(8) 0.036(5) 0.073(8) 0.009(5) 0.009(7) -0.014(5)
C81 0.038(5) 0.037(5) 0.049(6) 0.010(4) -0.001(4) -0.002(4)
C82 0.058(8) 0.044(6) 0.124(12) 0.023(7) 0.026(8) 0.009(6)
C91 0.057(6) 0.054(6) 0.016(4) -0.002(4) 0.005(4) 0.002(5)
C92 0.061(10) 0.19(2) 0.126(15) -0.083(15) 0.045(11) -0.049(12)
C101 0.051(6) 0.048(5) 0.028(4) 0.001(4) 0.005(4) 0.006(4)
C102 0.137(15) 0.051(8) 0.061(9) -0.003(6) 0.025(9) 0.013(9)
C111 0.057(8) 0.144(15) 0.057(8) -0.011(9) 0.009(7) -0.010(8)
C112 0.093(14) 0.30(3) 0.110(16) -0.077(18) 0.028(12) 0.006(17)
C121 0.063(7) 0.055(7) 0.061(7) 0.006(6) 0.004(6) -0.010(6)
C122 0.105(12) 0.069(9) 0.092(10) 0.036(8) -0.008(9) 0.007(8)
C131 0.052(7) 0.038(5) 0.069(8) 0.008(5) 0.009(6) 0.001(5)
C132 0.057(8) 0.075(9) 0.100(11) 0.015(8) 0.021(7) -0.006(7)
C211 0.044(6) 0.037(5) 0.064(7) 0.016(5) -0.028(5) -0.001(4)
C212 0.061(9) 0.109(12) 0.170(17) 0.080(12) -0.054(10) -0.016(8)
C221 0.060(8) 0.056(8) 0.134(14) -0.013(8) 0.032(9) 0.004(6)
C222 0.128(15) 0.072(11) 0.23(2) -0.052(13) 0.095(16) -0.025(10)
C231 0.035(5) 0.050(6) 0.059(6) 0.001(5) -0.010(4) -0.009(4)
C232 0.041(5) 0.036(5) 0.064(7) -0.001(4) -0.003(5) 0.001(4)
O1 0.035(3) 0.031(3) 0.024(3) -0.001(2) 0.001(2) -0.001(2)
O2 0.025(3) 0.040(3) 0.022(3) -0.010(2) 0.004(2) -0.005(2)
O11 0.038(3) 0.046(4) 0.028(3) 0.015(3) 0.002(3) 0.010(3)
O21 0.030(3) 0.083(5) 0.039(4) -0.003(4) 0.001(3) 0.008(3)
O22 0.029(3) 0.063(4) 0.036(3) 0.000(3) 0.008(3) -0.002(3)
O31 0.075(5) 0.047(4) 0.035(4) 0.006(3) 0.006(3) -0.010(4)
O32 0.047(4) 0.061(4) 0.036(3) 0.005(3) 0.008(3) -0.009(3)
O41 0.057(5) 0.048(4) 0.051(4) 0.000(3) 0.000(4) 0.007(3)
O42 0.047(4) 0.033(3) 0.034(3) 0.001(3) -0.002(3) 0.002(3)
O51 0.038(3) 0.035(3) 0.046(4) -0.002(3) -0.004(3) 0.002(3)
O52 0.046(4) 0.031(3) 0.046(4) -0.002(3) -0.001(3) -0.013(3)
O61 0.043(4) 0.077(5) 0.048(4) -0.009(4) 0.016(3) 0.005(4)
O62 0.063(5) 0.074(5) 0.041(4) -0.005(4) 0.009(4) 0.023(4)
O71 0.062(5) 0.063(5) 0.040(4) -0.006(3) 0.008(3) -0.019(4)
O72 0.070(5) 0.039(4) 0.037(3) -0.001(3) 0.017(3) -0.014(3)
O81 0.050(4) 0.036(3) 0.055(4) 0.001(3) 0.013(3) 0.002(3)
O82 0.067(5) 0.048(4) 0.060(5) 0.016(3) 0.025(4) 0.005(4)
O91 0.061(5) 0.075(5) 0.035(4) 0.006(3) 0.011(3) -0.013(4)
O92 0.049(5) 0.153(9) 0.033(4) 0.005(5) 0.008(4) 0.013(5)
O101 0.100(6) 0.054(5) 0.043(4) -0.011(3) 0.038(4) -0.006(4)
O102 0.055(4) 0.063(5) 0.042(4) 0.004(3) 0.008(3) -0.004(4)
N101 0.049(5) 0.061(6) 0.063(6) 0.001(5) 0.011(5) -0.003(4)
N102 0.053(5) 0.044(5) 0.069(6) 0.022(4) 0.004(5) -0.006(4)
N103 0.070(7) 0.049(5) 0.062(6) 0.011(4) 0.004(5) 0.001(5)
N201 0.055(6) 0.043(5) 0.107(9) 0.011(5) 0.002(6) -0.005(5)
N202 0.094(10) 0.067(8) 0.146(13) -0.003(8) 0.021(9) -0.046(7)
N203 0.061(6) 0.034(4) 0.072(6) -0.004(4) -0.002(5) -0.002(4)
F11 0.104(6) 0.041(4) 0.168(9) 0.007(5) 0.050(6) 0.021(4)
F12 0.047(4) 0.084(5) 0.133(7) 0.012(5) 0.032(4) 0.020(4)
F13 0.082(6) 0.157(9) 0.107(7) -0.006(6) -0.042(5) 0.045(6)
F21 0.055(5) 0.157(9) 0.143(8) -0.080(7) 0.007(5) 0.024(5)
F22 0.056(5) 0.147(9) 0.140(8) 0.018(7) 0.037(5) -0.020(5)
F23 0.052(4) 0.193(10) 0.075(5) 0.006(6) -0.003(4) 0.054(5)
F31 0.45(3) 0.32(2) 0.160(13) -0.010(14) 0.143(19) -0.29(2)
F32 0.228(16) 0.128(11) 0.38(2) 0.172(15) -0.186(18) -0.101(11)
F33 0.151(9) 0.072(6) 0.136(8) 0.025(5) -0.018(7) -0.057(6)
F41 0.240(12) 0.042(4) 0.140(8) -0.023(5) 0.108(8) -0.005(6)
F42 0.154(9) 0.077(6) 0.089(6) 0.033(5) 0.037(6) 0.023(5)
F43 0.113(7) 0.064(5) 0.128(8) -0.002(5) 0.005(6) -0.030(5)
F51A 0.18(4) 0.11(2) 0.74(11) 0.21(4) -0.28(6) -0.08(2)
F52A 0.063(11) 0.045(12) 0.21(3) 0.067(16) -0.059(14) -0.002(8)
F53A 0.49(8) 0.13(3) 0.096(17) -0.084(18) -0.12(3) 0.21(4)
F51B 0.09(2) 0.020(9) 0.40(5) -0.048(18) -0.12(2) -0.003(11)
F52B 0.27(5) 0.068(18) 0.17(3) 0.044(19) -0.06(3) -0.07(2)
F53B 0.078(15) 0.068(16) 0.50(8) -0.12(3) -0.07(3) 0.055(12)
F61A 0.21(4) 0.13(3) 0.22(4) -0.11(3) -0.11(3) 0.13(3)
F62A 0.099(16) 0.118(19) 0.045(9) 0.007(10) -0.006(10) 0.049(14)
F63A 0.09(2) 0.23(4) 0.25(4) 0.14(3) 0.11(2) 0.10(2)
F61B 0.065(12) 0.16(3) 0.051(9) -0.035(13) 0.015(8) 0.047(14)
F62B 0.29(5) 0.13(2) 0.31(4) 0.17(3) 0.25(4) 0.16(3)
F63B 0.061(11) 0.17(3) 0.14(2) -0.08(2) -0.023(16) 0.048(15)
F71A 0.18(3) 0.025(11) 0.36(6) -0.009(18) 0.11(4) -0.027(15)
F72A 0.13(2) 0.14(2) 0.21(4) 0.05(2) -0.07(2) -0.079(18)
F73A 0.42(6) 0.11(2) 0.14(2) -0.003(18) 0.18(3) -0.10(3)
F71B 0.091(16) 0.047(12) 0.137(19) 0.031(11) -0.049(14) 0.003(10)
F72B 0.13(2) 0.071(12) 0.045(10) -0.027(9) 0.039(12) -0.069(13)
F73B 0.070(9) 0.060(11) 0.14(2) -0.018(11) 0.075(11) -0.033(8)
F81 0.174(12) 0.118(9) 0.238(15) 0.057(9) -0.089(11) 0.057(8)
F82 0.266(15) 0.047(5) 0.329(18) 0.056(8) 0.232(15) 0.065(7)
F83 0.097(6) 0.040(4) 0.244(12) -0.005(6) 0.052(7) -0.006(4)
F91 0.186(14) 0.44(3) 0.193(14) -0.092(17) 0.131(13) -0.212(17)
F92 0.052(6) 0.242(17) 0.35(3) -0.090(16) -0.065(10) 0.018(8)
F93 0.180(12) 0.121(9) 0.152(10) -0.052(8) 0.005(8) -0.060(8)
F1AA 0.15(3) 0.086(19) 0.31(6) 0.01(3) 0.07(4) -0.008(18)
F1AB 0.15(2) 0.051(10) 0.076(12) -0.029(8) 0.032(14) 0.007(13)
F1AC 0.43(7) 0.050(11) 0.074(13) 0.029(9) 0.08(2) 0.11(2)
F1BA 0.36(7) 0.15(3) 0.12(3) 0.000(19) -0.01(3) -0.15(4)
F1BB 0.21(4) 0.075(18) 0.52(8) -0.01(4) 0.10(5) 0.08(2)
F1BC 0.21(4) 0.036(11) 0.19(3) 0.027(14) 0.08(2) -0.024(16)
C11 0.051(5) 0.033(4) 0.029(4) -0.001(3) 0.004(4) 0.001(4)

loop_
_atom_type_symbol
_atom_type_description
_atom_type_scat_dispersion_real
_atom_type_scat_dispersion_imag
_atom_type_scat_source
C C 0.0033 0.0016 'International Tables Vol C Tables 4.2.6.8 and 6.1.1.4'
H H 0.0000 0.0000 'International Tables Vol C Tables 4.2.6.8 and 6.1.1.4'
N N 0.0061 0.0033 'International Tables Vol C Tables 4.2.6.8 and 6.1.1.4'
O O 0.0106 0.0060 'International Tables Vol C Tables 4.2.6.8 and 6.1.1.4'
F F 0.0171 0.0103 'International Tables Vol C Tables 4.2.6.8 and 6.1.1.4'
Co Co 0.3494 0.9721 'International Tables Vol C Tables 4.2.6.8 and 6.1.1.4'
Bi Bi -4.1077 10.2566 'International Tables Vol C Tables 4.2.6.8 and 6.1.1.4'

loop_
_geom_angle_atom_site_label_1
_geom_angle_atom_site_label_2
_geom_angle_atom_site_label_3
_geom_angle
_geom_angle_site_symmetry_1
_geom_angle_site_symmetry_3
O1 Bi1 O2 72.8(2) . .
O1 Bi1 O51 82.4(2) . .
O2 Bi1 O51 88.4(2) . .
O1 Bi1 O72 83.2(2) . .
O2 Bi1 O72 103.4(2) . .
O51 Bi1 O72 157.7(2) . .
O1 Bi1 O61 85.3(2) . .
O2 Bi1 O61 154.2(2) . .
O51 Bi1 O61 74.9(2) . .
O72 Bi1 O61 87.1(2) . .
O1 Bi1 O11 132.4(2) . .
O2 Bi1 O11 66.72(19) . .
O51 Bi1 O11 72.7(2) . .
O72 Bi1 O11 129.2(2) . .
O61 Bi1 O11 124.1(2) . .
O1 Bi1 Bi2 38.93(16) . .
O2 Bi1 Bi2 34.70(13) . .
O51 Bi1 Bi2 78.79(15) . .
O72 Bi1 Bi2 100.19(17) . .
O61 Bi1 Bi2 120.83(17) . .
O11 Bi1 Bi2 95.70(13) . .
O2 Bi2 O1 72.0(2) . .
O2 Bi2 O81 88.0(2) . .
O1 Bi2 O81 79.4(2) . .
O2 Bi2 O22 88.9(2) . .
O1 Bi2 O22 143.6(2) . .
O81 Bi2 O22 69.0(2) . .
O2 Bi2 O52 84.7(2) . .
O1 Bi2 O52 75.2(2) . .
O81 Bi2 O52 154.7(2) . .
O22 Bi2 O52 134.9(2) . .
O2 Bi2 O32 83.6(2) . .
O1 Bi2 O32 135.4(2) . .
O81 Bi2 O32 137.5(2) . .
O22 Bi2 O32 69.3(2) . .
O52 Bi2 O32 65.6(2) . .
O2 Bi2 O91 138.4(2) . .
O1 Bi2 O91 68.7(2) . .
O81 Bi2 O91 72.2(2) . .
O22 Bi2 O91 115.5(2) . .
O52 Bi2 O91 97.8(2) . .
O32 Bi2 O91 135.2(2) . .
O2 Bi2 Bi1 36.96(15) . .
O1 Bi2 Bi1 35.85(13) . .
O81 Bi2 Bi1 87.80(16) . .
O22 Bi2 Bi1 122.80(15) . .
O52 Bi2 Bi1 71.92(14) . .
O32 Bi2 Bi1 108.42(15) . .
O91 Bi2 Bi1 104.44(16) . .
O1 Bi3 O101 81.0(2) . .
O1 Bi3 O62 91.5(2) . .
O101 Bi3 O62 72.0(3) . .
O1 Bi3 O82 81.5(2) . .
O101 Bi3 O82 141.1(3) . .
O62 Bi3 O82 142.9(3) . .
O1 Bi3 O71 86.8(2) . .
O101 Bi3 O71 142.8(3) . .
O62 Bi3 O71 73.4(3) . .
O82 Bi3 O71 69.9(3) . .
O1 Bi3 O91 74.9(2) . .
O101 Bi3 O91 70.3(3) . .
O62 Bi3 O91 141.4(3) . .
O82 Bi3 O91 71.7(3) . .
O71 Bi3 O91 139.4(3) . .
O2 Bi4 O31 83.0(2) . .
O2 Bi4 O21 89.9(2) . .
O31 Bi4 O21 81.8(3) . .
O2 Bi4 O11 74.3(2) . .
O31 Bi4 O11 78.5(2) . .
O21 Bi4 O11 156.1(2) . .
O2 Bi4 O41 82.2(2) . .
O31 Bi4 O41 153.5(2) . .
O21 Bi4 O41 76.3(3) . .
O11 Bi4 O41 118.0(2) . .
O2 Bi4 O42 69.49(19) . .
O31 Bi4 O42 140.1(2) . .
O21 Bi4 O42 124.8(2) . .
O11 Bi4 O42 66.8(2) . .
O41 Bi4 O42 51.2(2) . .
O2 Bi4 O92 155.8(2) . 4_566
O31 Bi4 O92 74.7(3) . 4_566
O21 Bi4 O92 78.1(2) . 4_566
O11 Bi4 O92 109.3(2) . 4_566
O41 Bi4 O92 114.5(3) . 4_566
O42 Bi4 O92 134.5(2) . 4_566
N103 Co1 N103 180.0 3_666 .
N103 Co1 N101 89.8(4) 3_666 .
N103 Co1 N101 90.2(4) . .
N103 Co1 N101 90.2(4) 3_666 3_666
N103 Co1 N101 89.8(4) . 3_666
N101 Co1 N101 180.0 . 3_666
N103 Co1 N102 91.4(3) 3_666 .
N103 Co1 N102 88.6(3) . .
N101 Co1 N102 88.6(4) . .
N101 Co1 N102 91.4(4) 3_666 .
N103 Co1 N102 88.6(3) 3_666 3_666
N103 Co1 N102 91.4(3) . 3_666
N101 Co1 N102 91.4(4) . 3_666
N101 Co1 N102 88.6(4) 3_666 3_666
N102 Co1 N102 180.0(7) . 3_666
C211 Co2 C211 180.0(5) 3_667 .
C211 Co2 N203 87.5(4) 3_667 .
C211 Co2 N203 92.5(4) . .
C211 Co2 N203 92.5(4) 3_667 3_667
C211 Co2 N203 87.5(4) . 3_667
N203 Co2 N203 180.0 . 3_667
C211 Co2 N201 89.1(5) 3_667 .
C211 Co2 N201 90.9(5) . .
N203 Co2 N201 88.3(4) . .
N203 Co2 N201 91.7(4) 3_667 .
C211 Co2 N201 90.9(5) 3_667 3_667
C211 Co2 N201 89.1(5) . 3_667
N203 Co2 N201 91.7(4) . 3_667
N203 Co2 N201 88.3(4) 3_667 3_667
N201 Co2 N201 180.0 . 3_667
F13 C12 F11 110.3(9) . .
F13 C12 F12 106.2(10) . .
F11 C12 F12 104.3(10) . .
F13 C12 C11 113.0(10) . .
F11 C12 C11 109.6(9) . .
F12 C12 C11 113.0(8) . .
O22 C21 O21 128.4(9) . .
O22 C21 C22 116.4(9) . .
O21 C21 C22 115.1(8) . .
F23 C22 F21 112.1(12) . .
F23 C22 F22 101.4(10) . .
F21 C22 F22 103.8(11) . .
F23 C22 C21 115.6(10) . .
F21 C22 C21 113.6(10) . .
F22 C22 C21 108.9(11) . .
O32 C31 O31 129.8(9) . .
O32 C31 C32 117.8(10) . .
O31 C31 C32 112.2(9) . .
F32 C32 F31 99.6(18) . .
F32 C32 F33 105(2) . .
F31 C32 F33 104.4(16) . .
F32 C32 C31 116.3(16) . .
F31 C32 C31 113(2) . .
F33 C32 C31 116.1(12) . .
O41 C41 O42 125.2(10) . .
O41 C41 C42 116.7(10) . .
O42 C41 C42 118.1(10) . .
F42 C42 F43 105.7(12) . .
F42 C42 F41 106.8(11) . .
F43 C42 F41 108.2(11) . .
F42 C42 C41 112.0(10) . .
F43 C42 C41 112.6(10) . .
F41 C42 C41 111.3(11) . .
O52 C51 O51 131.5(7) . .
O52 C51 C52 116.7(6) . .
O51 C51 C52 111.8(7) . .
F52A C52 F53A 108.9(11) . .
F51B C52 F53B 108.2(10) . .
F51B C52 F52B 108.7(11) . .
F53B C52 F52B 107.5(10) . .
F52A C52 F51A 107.5(10) . .
F53A C52 F51A 107.7(10) . .
F51B C52 C51 111.1(9) . .
F52A C52 C51 111.6(9) . .
F53A C52 C51 111.0(10) . .
F53B C52 C51 110.6(10) . .
F52B C52 C51 110.6(10) . .
F51A C52 C51 110.0(10) . .
O61 C61 O62 130.8(8) . .
O61 C61 C62 115.5(7) . .
O62 C61 C62 113.7(7) . .
F62A C62 F61A 105.9(10) . .
F61B C62 F62B 105.9(10) . .
F62A C62 F63A 106.0(10) . .
F61A C62 F63A 106.1(10) . .
F61B C62 F63B 105.6(10) . .
F62B C62 F63B 105.6(10) . .
F61B C62 C61 114.4(9) . .
F62A C62 C61 114.2(9) . .
F61A C62 C61 112.3(10) . .
F62B C62 C61 112.1(9) . .
F63A C62 C61 111.8(9) . .
F63B C62 C61 112.6(9) . .
O71 C71 O72 128.7(7) . .
O71 C71 C72 116.1(7) . .
O72 C71 C72 115.0(7) . .
F71B C72 F72B 106.4(9) . .
F73A C72 F72A 106.4(10) . .
F73A C72 F71A 106.7(10) . .
F72A C72 F71A 105.6(10) . .
F71B C72 F73B 106.3(9) . .
F72B C72 F73B 105.4(9) . .
F73A C72 C71 112.9(9) . .
F71B C72 C71 112.4(9) . .
F72B C72 C71 113.7(8) . .
F72A C72 C71 113.0(9) . .
F71A C72 C71 111.7(9) . .
F73B C72 C71 112.1(8) . .
O81 C81 O82 131.1(9) . .
O81 C81 C82 114.3(10) . .
O82 C81 C82 114.6(9) . .
F82 C82 F83 115.1(15) . .
F82 C82 F81 101.0(13) . .
F83 C82 F81 101.0(13) . .
F82 C82 C81 115.7(11) . .
F83 C82 C81 115.2(10) . .
F81 C82 C81 106.0(12) . .
O92 C91 O91 120.0(10) . .
O92 C91 C92 121.1(11) . .
O91 C91 C92 118.6(11) . .
F93 C92 F91 106(2) . .
F93 C92 F92 104.4(17) . .
F91 C92 F92 107.4(17) . .
F93 C92 C91 116.4(14) . .
F91 C92 C91 112.4(15) . .
F92 C92 C91 109(2) . .
O102 C101 O101 127.8(8) . .
O102 C101 C102 117.6(7) . .
O101 C101 C102 114.3(7) . .
F1AB C102 F1AC 108.1(11) . .
F1BC C102 F1BB 108.5(13) . .
F1AB C102 F1AA 108.4(11) . .
F1AC C102 F1AA 107.4(11) . .
F1BC C102 F1BA 107(2) . .
F1BB C102 F1BA 107.5(12) . .
F1BC C102 C101 112.4(10) . .
F1AB C102 C101 111.3(10) . .
F1AC C102 C101 111.0(10) . .
F1BB C102 C101 110.9(10) . .
F1AA C102 C101 110.5(10) . .
F1BA C102 C101 110.6(10) . .
N101 C111 C112 175.7(17) . .
C111 C112 H11C 109.5 . .
C111 C112 H11A 109.5 . .
H11C C112 H11A 109.5 . .
C111 C112 H11B 109.5 . .
H11C C112 H11B 109.5 . .
H11A C112 H11B 109.5 . .
N102 C121 C122 179.1(15) . .
C121 C122 H12C 109.5 . .
C121 C122 H12A 109.5 . .
H12C C122 H12A 109.5 . .
C121 C122 H12B 109.5 . .
H12C C122 H12B 109.5 . .
H12A C122 H12B 109.5 . .
N103 C131 C132 178.6(14) . .
C131 C132 H13C 109.5 . .
C131 C132 H13A 109.5 . .
H13C C132 H13A 109.5 . .
C131 C132 H13B 109.5 . .
H13C C132 H13B 109.5 . .
H13A C132 H13B 109.5 . .
N202 C211 Co2 177.8(11) . .
N202 C212 H21C 109.5 . .
N202 C212 H21A 109.5 . .
H21C C212 H21A 109.5 . .
N202 C212 H21B 109.5 . .
H21C C212 H21B 109.5 . .
H21A C212 H21B 109.5 . .
N201 C221 C222 177.9(19) . .
C221 C222 H22C 109.5 . .
C221 C222 H22A 109.5 . .
H22C C222 H22A 109.5 . .
C221 C222 H22B 109.5 . .
H22C C222 H22B 109.5 . .
H22A C222 H22B 109.5 . .
N203 C231 C232 177.8(12) . .
C231 C232 H23C 109.5 . .
C231 C232 H23A 109.5 . .
H23C C232 H23A 109.5 . .
C231 C232 H23B 109.5 . .
H23C C232 H23B 109.5 . .
H23A C232 H23B 109.5 . .
Bi3 O1 Bi1 132.1(3) . .
Bi3 O1 Bi2 121.7(3) . .
Bi1 O1 Bi2 105.2(2) . .
Bi2 O2 Bi4 133.1(3) . .
Bi2 O2 Bi1 108.3(2) . .
Bi4 O2 Bi1 117.5(2) . .
C11 O11 Bi4 120.4(6) . .
C11 O11 Bi1 147.0(6) . .
Bi4 O11 Bi1 92.42(17) . .
C21 O21 Bi4 137.0(6) . .
C21 O22 Bi2 131.7(6) . .
C31 O31 Bi4 128.4(6) . .
C31 O32 Bi2 127.7(6) . .
C41 O41 Bi4 95.2(6) . .
C41 O42 Bi4 88.2(6) . .
C51 O51 Bi1 126.7(5) . .
C51 O52 Bi2 130.9(5) . .
C61 O61 Bi1 139.2(6) . .
C61 O62 Bi3 127.7(5) . .
C71 O71 Bi3 129.4(6) . .
C71 O72 Bi1 127.1(5) . .
C81 O81 Bi2 136.2(6) . .
C81 O82 Bi3 130.7(6) . .
C91 O91 Bi3 109.8(6) . .
C91 O91 Bi2 152.7(7) . .
Bi3 O91 Bi2 94.3(2) . .
C91 O92 Bi4 156.4(8) . 4_565
C101 O101 Bi3 113.4(6) . .
C111 N101 Co1 176.3(11) . .
C121 N102 Co1 169.0(11) . .
C131 N103 Co1 169.9(9) . .
C221 N201 Co2 175.8(11) . .
C211 N202 C212 178.7(14) . .
C231 N203 Co2 173.0(9) . .
O12 C11 O11 129.2(9) . .
O12 C11 C12 117.1(9) . .
O11 C11 C12 113.7(8) . .

loop_
_geom_bond_atom_site_label_1
_geom_bond_atom_site_label_2
_geom_bond_distance
_geom_bond_site_symmetry_2
Bi1 O1 2.112(5) .
Bi1 O2 2.204(5) .
Bi1 O51 2.325(6) .
Bi1 O72 2.390(6) .
Bi1 O61 2.423(7) .
Bi1 O11 2.748(6) .
Bi1 Bi2 3.4788(7) .
Bi2 O2 2.086(5) .
Bi2 O1 2.266(6) .
Bi2 O81 2.376(6) .
Bi2 O22 2.445(6) .
Bi2 O52 2.473(6) .
Bi2 O32 2.601(6) .
Bi2 O91 2.699(7) .
Bi3 O1 2.106(5) .
Bi3 O101 2.340(7) .
Bi3 O62 2.366(7) .
Bi3 O82 2.469(8) .
Bi3 O71 2.486(7) .
Bi3 O91 2.506(8) .
Bi4 O2 2.156(5) .
Bi4 O31 2.316(7) .
Bi4 O21 2.340(6) .
Bi4 O11 2.404(6) .
Bi4 O41 2.483(7) .
Bi4 O42 2.625(6) .
Bi4 O92 2.668(8) 4_566
Co1 N103 2.106(11) 3_666
Co1 N103 2.106(11) .
Co1 N101 2.107(10) .
Co1 N101 2.107(10) 3_666
Co1 N102 2.115(8) .
Co1 N102 2.115(8) 3_666
Co2 C211 2.073(9) 3_667
Co2 C211 2.073(9) .
Co2 N203 2.089(8) .
Co2 N203 2.089(8) 3_667
Co2 N201 2.104(12) .
Co2 N201 2.104(12) 3_667
O12 C11 1.207(11) .
C12 F13 1.298(13) .
C12 F11 1.321(13) .
C12 F12 1.345(13) .
C12 C11 1.514(14) .
C21 O22 1.233(10) .
C21 O21 1.260(11) .
C21 C22 1.511(14) .
C22 F23 1.270(12) .
C22 F21 1.271(13) .
C22 F22 1.389(16) .
C31 O32 1.213(11) .
C31 O31 1.278(11) .
C31 C32 1.480(16) .
C32 F32 1.25(2) .
C32 F31 1.26(3) .
C32 F33 1.290(16) .
C41 O41 1.239(12) .
C41 O42 1.252(11) .
C41 C42 1.525(15) .
C42 F42 1.299(13) .
C42 F43 1.317(15) .
C42 F41 1.324(14) .
C51 O52 1.217(10) .
C51 O51 1.264(9) .
C51 C52 1.545(13) .
C52 F51B 1.273(9) .
C52 F52A 1.277(10) .
C52 F53A 1.276(10) .
C52 F53B 1.282(10) .
C52 F52B 1.284(10) .
C52 F51A 1.287(10) .
C61 O61 1.219(10) .
C61 O62 1.257(10) .
C61 C62 1.525(12) .
C62 F61B 1.266(9) .
C62 F62A 1.267(9) .
C62 F61A 1.272(10) .
C62 F62B 1.277(9) .
C62 F63A 1.278(9) .
C62 F63B 1.280(10) .
C71 O71 1.230(10) .
C71 O72 1.252(10) .
C71 C72 1.528(11) .
C72 F73A 1.268(9) .
C72 F71B 1.268(9) .
C72 F72B 1.276(9) .
C72 F72A 1.277(10) .
C72 F71A 1.279(10) .
C72 F73B 1.283(9) .
C81 O81 1.224(11) .
C81 O82 1.242(12) .
C81 C82 1.529(15) .
C82 F82 1.230(15) .
C82 F83 1.245(14) .
C82 F81 1.349(18) .
C91 O92 1.239(11) .
C91 O91 1.253(10) .
C91 C92 1.412(18) .
C92 F93 1.28(2) .
C92 F91 1.31(2) .
C92 F92 1.34(3) .
C101 O102 1.218(10) .
C101 O101 1.241(10) .
C101 C102 1.548(13) .
C102 F1BC 1.264(10) .
C102 F1AB 1.269(9) .
C102 F1AC 1.276(10) .
C102 F1BB 1.277(10) .
C102 F1AA 1.281(10) .
C102 F1BA 1.282(10) .
C111 N101 1.103(15) .
C111 C112 1.46(2) .
C112 H11C 0.9600 .
C112 H11A 0.9600 .
C112 H11B 0.9600 .
C121 N102 1.100(13) .
C121 C122 1.438(16) .
C122 H12C 0.9600 .
C122 H12A 0.9600 .
C122 H12B 0.9600 .
C131 N103 1.154(13) .
C131 C132 1.420(16) .
C132 H13C 0.9600 .
C132 H13A 0.9600 .
C132 H13B 0.9600 .
C211 N202 1.097(16) .
C212 N202 1.525(18) .
C212 H21C 0.9600 .
C212 H21A 0.9600 .
C212 H21B 0.9600 .
C221 N201 1.138(16) .
C221 C222 1.43(2) .
C222 H22C 0.9600 .
C222 H22A 0.9600 .
C222 H22B 0.9600 .
C231 N203 1.131(12) .
C231 C232 1.449(13) .
C232 H23C 0.9600 .
C232 H23A 0.9600 .
C232 H23B 0.9600 .
O11 C11 1.254(10) .
O92 Bi4 2.668(8) 4_565
